data_7155415
loop_
_publ_author_name
'Sun, Yuan-Ming'
'Yu, Liu-Zhu'
'Zhu, Zi-Zhong'
'Hu, Xu-Bo'
'Gao, Yu-Ning'
'Shi, Min'

_publ_section_title
;
 Electronic halocyclization and radical haloazidation of benzene-linked
 1,7-dienes for the synthesis of functionalized 3,1-benzoxazines.
;
_journal_issue 3
_journal_name_full 'Organic &amp; biomolecular chemistry'
_journal_page_first 634
_journal_page_last 639
_journal_paper_doi 10.1039/c6ob02566h
_journal_volume 15
_journal_year 2017
_chemical_formula_moiety 'C20 H18 Br2 N4 O'
_chemical_formula_sum 'C20 H18 Br2 N4 O'
_chemical_formula_weight 490.20
_chemical_name_systematic
;
 ?
;
_space_group_crystal_system monoclinic
_space_group_IT_number 15
_space_group_name_Hall '-C 2yc'
_space_group_name_H-M_alt 'C 1 2/c 1'
_symmetry_space_group_name_Hall '-C 2yc'
_symmetry_space_group_name_H-M 'C 1 2/c 1'
_atom_sites_solution_hydrogens geom
_atom_sites_solution_primary direct
_audit_creation_date 2016-03-02
_audit_creation_method
;
Olex2 1.2
(compiled 2014.07.22 svn.r2960 for OlexSys, GUI svn.r4862)
;
_audit_update_record
;
2016-03-04 deposited with the CCDC.
2016-12-09 downloaded from the CCDC.
;
_cell_angle_alpha 90
_cell_angle_beta 104.893(2)
_cell_angle_gamma 90
_cell_formula_units_Z 8
_cell_length_a 15.968(2)
_cell_length_b 9.5866(12)
_cell_length_c 26.313(3)
_cell_measurement_reflns_used 3385
_cell_measurement_temperature 130
_cell_measurement_theta_max 26.335
_cell_measurement_theta_min 2.501
_cell_volume 3892.7(8)
_computing_cell_refinement 'SAINT v7.68A (Bruker, 2009)'
_computing_data_reduction 'SAINT v7.68A (Bruker, 2009)'
_computing_molecular_graphics 'Olex2 (Dolomanov et al., 2009)'
_computing_publication_material 'Olex2 (Dolomanov et al., 2009)'
_computing_structure_refinement 'XL (Sheldrick, 2008)'
_computing_structure_solution 'ShelXT (Sheldrick, 2008)'
_diffrn_ambient_temperature 130
_diffrn_measured_fraction_theta_full 1.000
_diffrn_measured_fraction_theta_max 0.995
_diffrn_measurement_device_type 'Bruker APEX2'
_diffrn_radiation_type MoK\a
_diffrn_radiation_wavelength 0.71073
_diffrn_reflns_av_R_equivalents 0.0502
_diffrn_reflns_av_unetI/netI 0.0554
_diffrn_reflns_Laue_measured_fraction_full 1.000
_diffrn_reflns_Laue_measured_fraction_max 0.995
_diffrn_reflns_limit_h_max 21
_diffrn_reflns_limit_h_min -22
_diffrn_reflns_limit_k_max 13
_diffrn_reflns_limit_k_min -13
_diffrn_reflns_limit_l_max 26
_diffrn_reflns_limit_l_min -36
_diffrn_reflns_number 18312
_diffrn_reflns_point_group_measured_fraction_full 1.000
_diffrn_reflns_point_group_measured_fraction_max 0.995
_diffrn_reflns_theta_full 26.000
_diffrn_reflns_theta_max 29.891
_diffrn_reflns_theta_min 1.602
_exptl_absorpt_coefficient_mu 4.183
_exptl_absorpt_correction_T_max 0.7459
_exptl_absorpt_correction_T_min 0.5280
_exptl_absorpt_correction_type multi-scan
_exptl_absorpt_process_details
;
SADABS-2008/1 (Bruker,2008) was used for absorption correction.
wR2(int) was 0.1391 before and 0.0433 after correction.
The Ratio of minimum to maximum transmission is 0.7079.
The \l/2 correction factor is 0.0015.
;
_exptl_crystal_colour colourless
_exptl_crystal_colour_primary colourless
_exptl_crystal_density_diffrn 1.673
_exptl_crystal_description block
_exptl_crystal_F_000 1952
_exptl_crystal_size_max 0.2
_exptl_crystal_size_mid 0.15
_exptl_crystal_size_min 0.1
_refine_diff_density_max 0.699
_refine_diff_density_min -0.905
_refine_diff_density_rms 0.108
_refine_ls_extinction_method none
_refine_ls_goodness_of_fit_ref 1.024
_refine_ls_hydrogen_treatment constr
_refine_ls_matrix_type full
_refine_ls_number_parameters 245
_refine_ls_number_reflns 5583
_refine_ls_number_restraints 0
_refine_ls_restrained_S_all 1.024
_refine_ls_R_factor_all 0.0663
_refine_ls_R_factor_gt 0.0400
_refine_ls_shift/su_max 0.002
_refine_ls_shift/su_mean 0.000
_refine_ls_structure_factor_coef Fsqd
_refine_ls_weighting_details 'w=1/[\s^2^(Fo^2^)+(0.0453P)^2^+3.6333P] where P=(Fo^2^+2Fc^2^)/3'
_refine_ls_weighting_scheme calc
_refine_ls_wR_factor_gt 0.0890
_refine_ls_wR_factor_ref 0.0974
_reflns_Friedel_coverage 0.000
_reflns_number_gt 4085
_reflns_number_total 5583
_reflns_threshold_expression 'I > 2\s(I)'
_cod_data_source_file c6ob02566h2.cif
_cod_data_source_block mo_dm16094_0m
_cod_depositor_comments 'Adding full bibliography for 7155415.cif.'
_cod_original_cell_volume 3892.5(8)
_cod_database_code 7155415
_shelxl_version_number 2014-3
_shelx_space_group_comment
;
The symmetry employed for this shelxl refinement is uniquely defined
by the following loop, which should always be used as a source of
symmetry information in preference to the above space-group names.
They are only intended as comments.
;
_shelx_estimated_absorpt_t_max 0.680
_shelx_estimated_absorpt_t_min 0.488
_olex2_refinement_description
;
1. Fixed Uiso
 At 1.2 times of:
  All C(H) groups, All C(H,H) groups
 At 1.5 times of:
  All C(H,H,H) groups
2.a Secondary CH2 refined with riding coordinates:
 C1(H1A,H1B), C2(H2A,H2B), C14(H14A,H14B)
2.b Aromatic/amide H refined with riding coordinates:
 C6(H6), C7(H7), C8(H8), C9(H9), C16(H16), C17(H17), C18(H18), C19(H19),
 C20(H20)
2.c Idealised Me refined as rotating group:
 C13(H13A,H13B,H13C)
;
_olex2_submission_special_instructions 'No special instructions were received'

loop_
_space_group_symop_operation_xyz
'x, y, z'
'-x, y, -z+1/2'
'x+1/2, y+1/2, z'
'-x+1/2, y+1/2, -z+1/2'
'-x, -y, -z'
'x, -y, z-1/2'
'-x+1/2, -y+1/2, -z'
'x+1/2, -y+1/2, z-1/2'

loop_
_atom_site_label
_atom_site_type_symbol
_atom_site_fract_x
_atom_site_fract_y
_atom_site_fract_z
_atom_site_U_iso_or_equiv
_atom_site_adp_type
_atom_site_occupancy
_atom_site_site_symmetry_order
_atom_site_calc_flag
_atom_site_refinement_flags_posn
Br1 Br 0.64306(2) 0.97510(3) 0.56976(2) 0.02633(9) Uani 1 1 d .
Br2 Br 0.77465(2) 0.42998(3) 0.54180(2) 0.02332(9) Uani 1 1 d .
O1 O 0.71837(12) 0.6714(2) 0.60481(7) 0.0150(4) Uani 1 1 d .
N1 N 0.59358(15) 0.6760(3) 0.63672(9) 0.0163(5) Uani 1 1 d .
N2 N 0.45103(18) 0.6714(3) 0.53471(11) 0.0298(6) Uani 1 1 d .
N3 N 0.42086(18) 0.6183(3) 0.56916(11) 0.0286(6) Uani 1 1 d .
N4 N 0.3900(2) 0.5591(4) 0.59638(13) 0.0410(8) Uani 1 1 d .
C1 C 0.7320(2) 0.2810(3) 0.62867(13) 0.0240(7) Uani 1 1 d .
H1A H 0.7439 0.2744 0.6674 0.029 Uiso 1 1 calc R
H1B H 0.7531 0.2011 0.6116 0.029 Uiso 1 1 calc R
C2 C 0.6482(2) 0.3513(3) 0.59898(12) 0.0216(6) Uani 1 1 d .
H2A H 0.6184 0.3142 0.5639 0.026 Uiso 1 1 calc R
H2B H 0.6092 0.3875 0.6197 0.026 Uiso 1 1 calc R
C3 C 0.73399(19) 0.4234(3) 0.60489(11) 0.0182(6) Uani 1 1 d .
C4 C 0.75880(18) 0.5550(3) 0.63826(11) 0.0145(5) Uani 1 1 d .
C5 C 0.72290(19) 0.5509(3) 0.68667(11) 0.0156(6) Uani 1 1 d .
C6 C 0.7672(2) 0.4881(3) 0.73361(11) 0.0216(6) Uani 1 1 d .
H6 H 0.8229 0.4489 0.7366 0.026 Uiso 1 1 calc R
C7 C 0.7304(2) 0.4824(4) 0.77625(12) 0.0267(7) Uani 1 1 d .
H7 H 0.7608 0.4388 0.8081 0.032 Uiso 1 1 calc R
C8 C 0.6495(2) 0.5404(4) 0.77212(13) 0.0271(7) Uani 1 1 d .
H8 H 0.6245 0.5367 0.8012 0.032 Uiso 1 1 calc R
C9 C 0.6050(2) 0.6035(3) 0.72591(12) 0.0208(6) Uani 1 1 d .
H9 H 0.5495 0.6433 0.7233 0.025 Uiso 1 1 calc R
C10 C 0.64141(19) 0.6089(3) 0.68300(11) 0.0163(6) Uani 1 1 d .
C11 C 0.63501(18) 0.7025(3) 0.60227(11) 0.0143(5) Uani 1 1 d .
C12 C 0.59248(19) 0.7862(3) 0.55374(11) 0.0168(6) Uani 1 1 d .
C13 C 0.61295(18) 0.7312(3) 0.50158(11) 0.0164(6) Uani 1 1 d .
H13A H 0.5893 0.7964 0.4728 0.025 Uiso 1 1 calc GR
H13B H 0.5865 0.6392 0.4927 0.025 Uiso 1 1 calc GR
H13C H 0.6758 0.7239 0.5069 0.025 Uiso 1 1 calc GR
C14 C 0.49631(19) 0.8053(3) 0.54823(12) 0.0193(6) Uani 1 1 d .
H14A H 0.4870 0.8406 0.5817 0.023 Uiso 1 1 calc R
H14B H 0.4726 0.8747 0.5204 0.023 Uiso 1 1 calc R
C15 C 0.85545(19) 0.5845(3) 0.65258(11) 0.0161(6) Uani 1 1 d .
C16 C 0.9161(2) 0.4765(3) 0.66419(12) 0.0195(6) Uani 1 1 d .
H16 H 0.8966 0.3826 0.6618 0.023 Uiso 1 1 calc R
C17 C 1.0040(2) 0.5038(4) 0.67906(12) 0.0241(7) Uani 1 1 d .
H17 H 1.0444 0.4291 0.6863 0.029 Uiso 1 1 calc R
C18 C 1.0331(2) 0.6410(4) 0.68341(13) 0.0272(7) Uani 1 1 d .
H18 H 1.0934 0.6608 0.6943 0.033 Uiso 1 1 calc R
C19 C 0.9738(2) 0.7479(4) 0.67182(14) 0.0297(8) Uani 1 1 d .
H19 H 0.9937 0.8417 0.6747 0.036 Uiso 1 1 calc R
C20 C 0.8852(2) 0.7211(3) 0.65589(13) 0.0224(6) Uani 1 1 d .
H20 H 0.8452 0.7962 0.6473 0.027 Uiso 1 1 calc R

loop_
_atom_site_aniso_label
_atom_site_aniso_U_11
_atom_site_aniso_U_22
_atom_site_aniso_U_33
_atom_site_aniso_U_23
_atom_site_aniso_U_13
_atom_site_aniso_U_12
Br1 0.03282(19) 0.01861(15) 0.02430(17) 0.00422(12) 0.00144(13) -0.00467(14)
Br2 0.02059(16) 0.02950(17) 0.02030(15) -0.00760(12) 0.00601(11) 0.00070(13)
O1 0.0110(10) 0.0169(10) 0.0170(10) 0.0059(8) 0.0032(8) 0.0028(8)
N1 0.0131(12) 0.0189(12) 0.0168(12) 0.0024(9) 0.0035(9) 0.0009(10)
N2 0.0217(15) 0.0433(18) 0.0227(14) -0.0030(13) 0.0025(11) -0.0074(13)
N3 0.0230(15) 0.0320(16) 0.0293(15) -0.0023(13) 0.0040(12) -0.0014(13)
N4 0.041(2) 0.042(2) 0.0421(19) 0.0050(15) 0.0158(16) -0.0074(16)
C1 0.0285(18) 0.0142(14) 0.0272(17) 0.0006(12) 0.0035(13) -0.0038(13)
C2 0.0184(15) 0.0217(16) 0.0228(15) -0.0043(12) 0.0017(12) -0.0070(12)
C3 0.0151(14) 0.0189(14) 0.0196(14) -0.0021(11) 0.0028(11) 0.0003(12)
C4 0.0134(13) 0.0124(13) 0.0177(14) 0.0009(10) 0.0040(11) 0.0005(10)
C5 0.0152(14) 0.0141(14) 0.0172(14) -0.0002(10) 0.0039(11) -0.0032(11)
C6 0.0169(15) 0.0298(17) 0.0154(14) 0.0013(12) -0.0007(11) -0.0003(13)
C7 0.0277(18) 0.0353(18) 0.0147(14) 0.0063(13) 0.0009(13) -0.0078(15)
C8 0.0344(19) 0.0309(18) 0.0190(15) 0.0008(13) 0.0124(14) -0.0072(15)
C9 0.0157(15) 0.0250(16) 0.0239(15) -0.0002(12) 0.0088(12) -0.0005(12)
C10 0.0173(14) 0.0133(13) 0.0179(14) 0.0008(10) 0.0038(11) -0.0015(11)
C11 0.0132(14) 0.0128(13) 0.0158(13) -0.0020(10) 0.0017(11) 0.0007(10)
C12 0.0158(14) 0.0159(14) 0.0168(14) 0.0017(11) 0.0007(11) 0.0007(11)
C13 0.0114(14) 0.0156(14) 0.0202(14) 0.0018(11) 0.0006(11) 0.0005(11)
C14 0.0149(15) 0.0222(15) 0.0189(14) 0.0039(11) 0.0010(11) 0.0021(12)
C15 0.0138(14) 0.0186(14) 0.0150(13) -0.0009(11) 0.0018(10) 0.0006(11)
C16 0.0168(15) 0.0169(13) 0.0218(15) -0.0016(12) -0.0005(11) -0.0004(12)
C17 0.0143(15) 0.0319(19) 0.0238(16) -0.0042(13) 0.0007(12) 0.0068(13)
C18 0.0116(15) 0.0349(19) 0.0349(18) -0.0036(15) 0.0053(13) -0.0023(14)
C19 0.0219(17) 0.0226(17) 0.045(2) -0.0019(15) 0.0089(15) -0.0069(14)
C20 0.0160(15) 0.0163(14) 0.0338(17) -0.0006(12) 0.0045(13) 0.0002(12)

loop_
_atom_type_symbol
_atom_type_description
_atom_type_scat_dispersion_real
_atom_type_scat_dispersion_imag
_atom_type_scat_source
C C 0.0033 0.0016 'International Tables Vol C Tables 4.2.6.8 and 6.1.1.4'
H H 0.0000 0.0000 'International Tables Vol C Tables 4.2.6.8 and 6.1.1.4'
Br Br -0.2901 2.4595 'International Tables Vol C Tables 4.2.6.8 and 6.1.1.4'
N N 0.0061 0.0033 'International Tables Vol C Tables 4.2.6.8 and 6.1.1.4'
O O 0.0106 0.0060 'International Tables Vol C Tables 4.2.6.8 and 6.1.1.4'

loop_
_geom_angle_atom_site_label_1
_geom_angle_atom_site_label_2
_geom_angle_atom_site_label_3
_geom_angle
C11 O1 C4 118.4(2)
C11 N1 C10 116.0(2)
N3 N2 C14 116.1(3)
N4 N3 N2 172.3(4)
H1A C1 H1B 114.9
C2 C1 H1A 117.8
C2 C1 H1B 117.8
C3 C1 H1A 117.8
C3 C1 H1B 117.8
C3 C1 C2 59.7(2)
C1 C2 H2A 117.8
C1 C2 H2B 117.8
H2A C2 H2B 115.0
C3 C2 C1 59.6(2)
C3 C2 H2A 117.8
C3 C2 H2B 117.8
C1 C3 Br2 115.7(2)
C1 C3 C2 60.8(2)
C1 C3 C4 122.6(3)
C2 C3 Br2 115.1(2)
C2 C3 C4 122.1(3)
C4 C3 Br2 111.8(2)
O1 C4 C3 105.9(2)
O1 C4 C5 108.6(2)
O1 C4 C15 105.7(2)
C5 C4 C3 111.1(2)
C15 C4 C3 113.1(2)
C15 C4 C5 112.0(2)
C6 C5 C4 122.5(3)
C6 C5 C10 119.1(3)
C10 C5 C4 118.4(2)
C5 C6 H6 119.7
C5 C6 C7 120.5(3)
C7 C6 H6 119.7
C6 C7 H7 120.1
C8 C7 C6 119.9(3)
C8 C7 H7 120.1
C7 C8 H8 119.9
C9 C8 C7 120.3(3)
C9 C8 H8 119.9
C8 C9 H9 120.0
C8 C9 C10 120.1(3)
C10 C9 H9 120.0
C5 C10 N1 121.9(2)
C5 C10 C9 120.2(3)
C9 C10 N1 117.9(3)
O1 C11 C12 112.5(2)
N1 C11 O1 127.3(3)
N1 C11 C12 120.1(3)
C11 C12 Br1 103.60(18)
C11 C12 C13 114.0(2)
C11 C12 C14 111.6(2)
C13 C12 Br1 108.99(18)
C14 C12 Br1 104.93(19)
C14 C12 C13 112.8(2)
C12 C13 H13A 109.5
C12 C13 H13B 109.5
C12 C13 H13C 109.5
H13A C13 H13B 109.5
H13A C13 H13C 109.5
H13B C13 H13C 109.5
N2 C14 C12 109.9(2)
N2 C14 H14A 109.7
N2 C14 H14B 109.7
C12 C14 H14A 109.7
C12 C14 H14B 109.7
H14A C14 H14B 108.2
C16 C15 C4 121.4(3)
C20 C15 C4 120.0(3)
C20 C15 C16 118.6(3)
C15 C16 H16 119.4
C17 C16 C15 121.3(3)
C17 C16 H16 119.4
C16 C17 H17 120.1
C16 C17 C18 119.7(3)
C18 C17 H17 120.1
C17 C18 H18 120.3
C19 C18 C17 119.4(3)
C19 C18 H18 120.3
C18 C19 H19 119.4
C18 C19 C20 121.2(3)
C20 C19 H19 119.4
C15 C20 C19 119.9(3)
C15 C20 H20 120.1
C19 C20 H20 120.1

loop_
_geom_bond_atom_site_label_1
_geom_bond_atom_site_label_2
_geom_bond_distance
Br1 C12 1.983(3)
Br2 C3 1.933(3)
O1 C4 1.464(3)
O1 C11 1.349(3)
N1 C10 1.415(4)
N1 C11 1.277(3)
N2 N3 1.240(4)
N2 C14 1.471(4)
N3 N4 1.122(4)
C1 H1A 0.9900
C1 H1B 0.9900
C1 C2 1.523(4)
C1 C3 1.505(4)
C2 H2A 0.9900
C2 H2B 0.9900
C2 C3 1.507(4)
C3 C4 1.530(4)
C4 C5 1.526(4)
C4 C15 1.518(4)
C5 C6 1.392(4)
C5 C10 1.396(4)
C6 H6 0.9500
C6 C7 1.395(4)
C7 H7 0.9500
C7 C8 1.385(5)
C8 H8 0.9500
C8 C9 1.381(4)
C9 H9 0.9500
C9 C10 1.398(4)
C11 C12 1.514(4)
C12 C13 1.581(4)
C12 C14 1.516(4)
C13 H13A 0.9800
C13 H13B 0.9800
C13 H13C 0.9800
C14 H14A 0.9900
C14 H14B 0.9900
C15 C16 1.397(4)
C15 C20 1.389(4)
C16 H16 0.9500
C16 C17 1.382(4)
C17 H17 0.9500
C17 C18 1.390(5)
C18 H18 0.9500
C18 C19 1.375(5)
C19 H19 0.9500
C19 C20 1.393(4)
C20 H20 0.9500

loop_
_geom_torsion_atom_site_label_1
_geom_torsion_atom_site_label_2
_geom_torsion_atom_site_label_3
_geom_torsion_atom_site_label_4
_geom_torsion
Br1 C12 C14 N2 178.40(19)
Br2 C3 C4 O1 59.8(2)
Br2 C3 C4 C5 177.56(19)
Br2 C3 C4 C15 -55.6(3)
O1 C4 C5 C6 -157.0(3)
O1 C4 C5 C10 24.8(3)
O1 C4 C15 C16 -152.5(3)
O1 C4 C15 C20 29.5(3)
O1 C11 C12 Br1 -74.4(2)
O1 C11 C12 C13 43.9(3)
O1 C11 C12 C14 173.2(2)
N1 C11 C12 Br1 101.6(3)
N1 C11 C12 C13 -140.1(3)
N1 C11 C12 C14 -10.8(4)
N3 N2 C14 C12 111.2(3)
C1 C2 C3 Br2 106.7(2)
C1 C2 C3 C4 -112.2(3)
C1 C3 C4 O1 -156.0(3)
C1 C3 C4 C5 -38.2(4)
C1 C3 C4 C15 88.7(3)
C2 C1 C3 Br2 -105.6(2)
C2 C1 C3 C4 111.4(3)
C2 C3 C4 O1 -82.4(3)
C2 C3 C4 C5 35.4(4)
C2 C3 C4 C15 162.3(3)
C3 C4 C5 C6 86.8(3)
C3 C4 C5 C10 -91.3(3)
C3 C4 C15 C16 -37.0(4)
C3 C4 C15 C20 144.9(3)
C4 O1 C11 N1 24.6(4)
C4 O1 C11 C12 -159.7(2)
C4 C5 C6 C7 -177.7(3)
C4 C5 C10 N1 -2.7(4)
C4 C5 C10 C9 178.0(3)
C4 C15 C16 C17 -177.6(3)
C4 C15 C20 C19 176.5(3)
C5 C4 C15 C16 89.4(3)
C5 C4 C15 C20 -88.7(3)
C5 C6 C7 C8 -0.5(5)
C6 C5 C10 N1 179.1(3)
C6 C5 C10 C9 -0.2(4)
C6 C7 C8 C9 0.2(5)
C7 C8 C9 C10 0.1(5)
C8 C9 C10 N1 -179.4(3)
C8 C9 C10 C5 -0.1(5)
C10 N1 C11 O1 1.3(4)
C10 N1 C11 C12 -174.1(2)
C10 C5 C6 C7 0.5(5)
C11 O1 C4 C3 84.4(3)
C11 O1 C4 C5 -35.0(3)
C11 O1 C4 C15 -155.4(2)
C11 N1 C10 C5 -12.1(4)
C11 N1 C10 C9 167.2(3)
C11 C12 C14 N2 -70.1(3)
C13 C12 C14 N2 59.9(3)
C15 C4 C5 C6 -40.7(4)
C15 C4 C5 C10 141.2(3)
C15 C16 C17 C18 1.0(5)
C16 C15 C20 C19 -1.6(5)
C16 C17 C18 C19 -1.3(5)
C17 C18 C19 C20 0.1(5)
C18 C19 C20 C15 1.4(5)
C20 C15 C16 C17 0.5(5)
